data_4337419
loop_
_publ_author_name
'McCormick, Laura J.'
'Abrahams, Brendan F.'
'Boughton, Berin A.'
'Grannas, Martin J.'
'Hudson, Timothy A.'
'Robson, Richard'

_publ_section_title
;
 Synthesis, Structure and Cation-Binding Properties of Some [4 + 4]
 Metallocyclic MO2(2+) (M = Mo or W) Derivatives of
 9-Phenyl-2,3,7-trihydroxyfluor-6-one.
;
_journal_issue 3
_journal_name_full 'Inorganic chemistry'
_journal_page_first 1721
_journal_page_last 1728
_journal_paper_doi 10.1021/ic402860r
_journal_volume 53
_journal_year 2014
_chemical_formula_sum 'C159 H163 As2 N2 O32.5 W4'
_chemical_formula_weight 3507.15
_chemical_name_systematic
;
 ?
;
_space_group_IT_number 2
_symmetry_cell_setting triclinic
_symmetry_space_group_name_Hall '-P 1'
_symmetry_space_group_name_H-M 'P -1'
_atom_sites_solution_hydrogens geom
_atom_sites_solution_primary direct
_atom_sites_solution_secondary difmap
_audit_creation_method SHELXL-97
_cell_angle_alpha 85.629(3)
_cell_angle_beta 85.911(3)
_cell_angle_gamma 65.710(3)
_cell_formula_units_Z 2
_cell_length_a 18.4245(5)
_cell_length_b 20.6396(7)
_cell_length_c 21.9240(8)
_cell_measurement_reflns_used 8197
_cell_measurement_temperature 130(2)
_cell_measurement_theta_max 72.1973
_cell_measurement_theta_min 2.6319
_cell_volume 7569.7(5)
_computing_cell_refinement
;
CrysAlisPro, Oxford Diffraction Ltd.,
Version 1.171.33.31 (release 08-01-2009 CrysAlis171 .NET)
(compiled Jan  8 2009,16:24:04)
;
_computing_data_collection
;
CrysAlisPro, Oxford Diffraction Ltd.,
Version 1.171.33.31 (release 08-01-2009 CrysAlis171 .NET)
(compiled Jan  8 2009,16:24:04)
;
_computing_data_reduction
;
CrysAlisPro, Oxford Diffraction Ltd.,
Version 1.171.33.31 (release 08-01-2009 CrysAlis171 .NET)
(compiled Jan  8 2009,16:24:04)
;
_computing_structure_refinement 'SHELXL-97 (Sheldrick, 1997)'
_computing_structure_solution 'SHELXS-97 (Sheldrick, 1997)'
_diffrn_ambient_temperature 130(2)
_diffrn_detector_area_resol_mean 16.0711
_diffrn_measured_fraction_theta_full 0.969
_diffrn_measured_fraction_theta_max 0.969
_diffrn_measurement_device_type 'Xcalibur, Sapphire3'
_diffrn_measurement_method 'phi and omega scans'
_diffrn_radiation_source 'fine-focus sealed tube'
_diffrn_radiation_type CuK\a
_diffrn_radiation_wavelength 1.54184
_diffrn_reflns_av_R_equivalents 0.0972
_diffrn_reflns_av_sigmaI/netI 0.1486
_diffrn_reflns_limit_h_max 20
_diffrn_reflns_limit_h_min -22
_diffrn_reflns_limit_k_max 24
_diffrn_reflns_limit_k_min -24
_diffrn_reflns_limit_l_max 26
_diffrn_reflns_limit_l_min -26
_diffrn_reflns_number 68349
_diffrn_reflns_theta_full 68.00
_diffrn_reflns_theta_max 68.00
_diffrn_reflns_theta_min 2.63
_exptl_absorpt_coefficient_mu 6.563
_exptl_absorpt_correction_T_max 0.873
_exptl_absorpt_correction_T_min 0.170
_exptl_absorpt_correction_type gaussian
_exptl_absorpt_process_details
;
CrysAlis RED, Oxford Diffraction Ltd.,
Version 1.171.33.31 (release 08-01-2009 CrysAlis171 .NET)
(compiled Jan  8 2009,16:24:04)
Numerical absorption correction based on gaussian integration over multifaceted crystal model
;
_exptl_crystal_colour orange
_exptl_crystal_density_diffrn 1.539
_exptl_crystal_density_method 'not measured'
_exptl_crystal_description needle
_exptl_crystal_F_000 3506
_exptl_crystal_size_max 0.27
_exptl_crystal_size_mid 0.10
_exptl_crystal_size_min 0.03
_refine_diff_density_max 2.458
_refine_diff_density_min -1.942
_refine_diff_density_rms 0.191
_refine_ls_extinction_method none
_refine_ls_goodness_of_fit_ref 0.916
_refine_ls_hydrogen_treatment constr
_refine_ls_matrix_type fullcycle
_refine_ls_number_parameters 1811
_refine_ls_number_reflns 26735
_refine_ls_number_restraints 22
_refine_ls_restrained_S_all 0.917
_refine_ls_R_factor_all 0.1558
_refine_ls_R_factor_gt 0.0817
_refine_ls_shift/su_max 0.000
_refine_ls_shift/su_mean 0.000
_refine_ls_structure_factor_coef Fsqd
_refine_ls_weighting_details 'calc w=1/[\s^2^(Fo^2^)+(0.1193P)^2^+0.0000P] where P=(Fo^2^+2Fc^2^)/3'
_refine_ls_weighting_scheme calc
_refine_ls_wR_factor_gt 0.2075
_refine_ls_wR_factor_ref 0.2348
_reflns_number_gt 12651
_reflns_number_total 26735
_reflns_threshold_expression >2sigma(I)
_cod_data_source_file ic402860r_si_002.cif
_cod_data_source_block 6_W2AsPh4
_cod_depositor_comments
;
The following automatic conversions were performed:

'_symmetry_cell_setting' value 'Triclinic' changed to 'triclinic'
according to
/usr/data/users/saulius/automatic-downloads/current/ACS/lib/dictionaries/cif_core.dic
dictionary named 'cif_core.dic' version 2.4.2 from 2011-04-26.

Automatic conversion script
Id: cif_fix_values 2281 2013-09-26 08:29:07Z andrius 
;
_cod_original_cell_volume 7569.7(4)
_cod_original_sg_symbol_H-M P-1
_cod_original_formula_sum 'C159 H163 As2 N2 O32.50 W4'
_cod_database_code 4337419

loop_
_symmetry_equiv_pos_as_xyz
'x, y, z'
'-x, -y, -z'

loop_
_atom_site_label
_atom_site_type_symbol
_atom_site_fract_x
_atom_site_fract_y
_atom_site_fract_z
_atom_site_U_iso_or_equiv
_atom_site_adp_type
_atom_site_occupancy
_atom_site_symmetry_multiplicity
_atom_site_calc_flag
_atom_site_refinement_flags
O1S O 0.2813(8) 0.3114(7) 0.1475(6) 0.094(4) Uani 1 1 d .
C1S C 0.2222(12) 0.3030(10) 0.1884(9) 0.084(5) Uani 1 1 d .
O2S O 0.2488(11) 0.3201(10) 0.0270(8) 0.098(5) Uani 0.78 1 d P
C2S C 0.2715(17) 0.2543(15) 0.0013(13) 0.098(8) Uani 0.78 1 d P
O3S O 0.2997(11) 0.2307(9) -0.1726(8) 0.101(5) Uani 0.80 1 d P
C3S C 0.2986(16) 0.2499(13) -0.2393(12) 0.090(7) Uani 0.80 1 d P
O4S O 0.6950(17) 0.2859(14) 0.7871(12) 0.102(8) Uani 0.55 1 d P
C4S C 0.620(2) 0.322(2) 0.7805(18) 0.096(11) Uani 0.55 1 d P
O1W O 0.1141(13) 0.4142(11) 0.9789(10) 0.080(9) Uani 0.58(3) 1 d P
O2W O 0.1265(12) 0.3597(11) 0.8660(10) 0.080(9) Uani 0.58(3) 1 d P
O3W O -0.0245(17) 0.4437(14) 1.0905(13) 0.080(12) Uani 0.43(3) 1 d P
W1 W 0.50116(4) 0.74281(3) 0.73681(3) 0.055 Uani 1 1 d .
W2 W 1.10904(4) 0.16688(3) 0.85951(3) 0.053 Uani 1 1 d .
W3 W 0.97846(5) 0.25935(3) 1.43538(3) 0.062 Uani 1 1 d .
W4 W 0.39573(5) 0.85987(4) 1.31000(3) 0.0589(2) Uani 1 1 d .
O1 O 0.4447(7) 0.7238(5) 0.6899(5) 0.076(3) Uani 1 1 d .
O2 O 0.5015(7) 0.8212(5) 0.7036(5) 0.073(3) Uani 1 1 d .
O3 O 0.5338(6) 0.6416(4) 0.7889(4) 0.053(2) Uani 1 1 d .
O4 O 0.6118(6) 0.6850(5) 0.7052(4) 0.061(3) Uani 1 1 d .
O5 O 0.9810(6) 0.2158(5) 0.8761(5) 0.058(3) Uani 1 1 d .
O6 O 1.0716(6) 0.2528(4) 0.8028(5) 0.054(2) Uani 1 1 d .
O7 O 0.7552(6) 0.4224(5) 0.8225(5) 0.063(3) Uani 1 1 d .
O8 O 1.1025(6) 0.1040(5) 0.8175(5) 0.060(3) Uani 1 1 d .
O9 O 1.2044(8) 0.1571(5) 0.8460(5) 0.072(3) Uani 1 1 d .
O10 O 1.1092(6) 0.1134(5) 0.9388(4) 0.053(2) Uani 1 1 d .
O11 O 1.0943(6) 0.2422(4) 0.9285(4) 0.054(2) Uani 1 1 d .
O12 O 1.0076(6) 0.1832(5) 1.3756(4) 0.058(3) Uani 1 1 d .
O13 O 1.0124(7) 0.3048(5) 1.3511(5) 0.072(3) Uani 1 1 d .
O14 O 1.0626(6) 0.2651(5) 1.1419(4) 0.059(3) Uani 1 1 d .
O15 O 0.9329(7) 0.2212(6) 1.4854(5) 0.081(4) Uani 1 1 d .
O16 O 1.0688(7) 0.2421(5) 1.4663(5) 0.076(3) Uani 1 1 d .
O17 O 0.8669(7) 0.3089(5) 1.3840(5) 0.077(4) Uani 1 1 d .
O18 O 0.9276(7) 0.3612(5) 1.4596(5) 0.072(3) Uani 1 1 d .
O19 O 0.4926(6) 0.8149(5) 1.3595(5) 0.062(3) Uani 1 1 d .
O20 O 0.4429(6) 0.7442(5) 1.2928(5) 0.069(3) Uani 1 1 d .
O21 O 0.6580(8) 0.5285(5) 1.3427(6) 0.089(4) Uani 1 1 d .
O22 O 0.3873(6) 0.9439(5) 1.3230(5) 0.067(3) Uani 1 1 d .
O23 O 0.3271(8) 0.8507(6) 1.3553(5) 0.087(4) Uani 1 1 d .
O24 O 0.3325(6) 0.8733(5) 1.2352(5) 0.058(3) Uani 1 1 d .
O25 O 0.4817(6) 0.8490(5) 1.2328(5) 0.061(3) Uani 1 1 d .
O26 O 0.4160(5) 0.7763(5) 0.8039(4) 0.054(2) Uani 1 1 d .
O27 O 0.5625(6) 0.7534(5) 0.8158(5) 0.060(3) Uani 1 1 d .
O28 O 0.5133(6) 0.8081(5) 1.0232(4) 0.057(2) Uani 1 1 d .
C1 C 0.7241(9) 0.4872(7) 0.7918(7) 0.060(4) Uani 1 1 d .
C2 C 0.6414(9) 0.5287(7) 0.8084(8) 0.062(4) Uani 1 1 d .
H2 H 0.6120 0.5119 0.8380 0.074 Uiso 1 1 calc R
C3 C 0.6073(9) 0.5964(7) 0.7772(7) 0.056(4) Uani 1 1 d .
C4 C 0.6520(10) 0.6186(7) 0.7305(6) 0.054(4) Uani 1 1 d .
C5 C 0.7283(9) 0.5774(7) 0.7124(7) 0.060(4) Uani 1 1 d .
H5 H 0.7555 0.5927 0.6799 0.072 Uiso 1 1 calc R
C6 C 0.7663(9) 0.5088(7) 0.7450(6) 0.051(4) Uani 1 1 d .
C7 C 0.8474(9) 0.4636(7) 0.7326(6) 0.053(4) Uani 1 1 d .
C8 C 0.8826(9) 0.3990(7) 0.7685(7) 0.054(4) Uani 1 1 d .
C9 C 0.9650(9) 0.3548(7) 0.7633(7) 0.053(4) Uani 1 1 d .
H9 H 0.9988 0.3665 0.7341 0.063 Uiso 1 1 calc R
C10 C 0.9949(8) 0.2954(7) 0.8008(6) 0.049(3) Uani 1 1 d .
C11 C 0.9460(9) 0.2733(7) 0.8434(7) 0.054(4) Uani 1 1 d .
C12 C 0.8622(9) 0.3170(7) 0.8477(7) 0.059(4) Uani 1 1 d .
H12 H 0.8270 0.3037 0.8742 0.071 Uiso 1 1 calc R
C13 C 0.8354(9) 0.3789(7) 0.8119(7) 0.058(4) Uani 1 1 d .
C14 C 0.8935(8) 0.4802(6) 0.6819(6) 0.049(3) Uani 1 1 d .
C15 C 0.9155(9) 0.5358(7) 0.6829(7) 0.056(4) Uani 1 1 d .
H15 H 0.8998 0.5653 0.7169 0.067 Uiso 1 1 calc R
C16 C 0.9616(10) 0.5496(8) 0.6335(7) 0.064(4) Uani 1 1 d .
H16 H 0.9765 0.5883 0.6349 0.076 Uiso 1 1 calc R
C17 C 0.9861(11) 0.5073(9) 0.5820(8) 0.076(5) Uani 1 1 d .
H17 H 1.0180 0.5158 0.5490 0.092 Uiso 1 1 calc R
C18 C 0.9598(11) 0.4505(8) 0.5827(7) 0.071(5) Uani 1 1 d .
H18 H 0.9731 0.4216 0.5484 0.085 Uiso 1 1 calc R
C19 C 0.9158(9) 0.4366(7) 0.6316(7) 0.058(4) Uani 1 1 d .
H19 H 0.9008 0.3978 0.6312 0.070 Uiso 1 1 calc R
C20 C 1.0731(9) 0.2251(7) 1.0923(7) 0.052(4) Uani 1 1 d .
C21 C 1.0782(9) 0.2567(7) 1.0358(7) 0.057(4) Uani 1 1 d .
H21 H 1.0749 0.3040 1.0321 0.068 Uiso 1 1 calc R
C22 C 1.0882(8) 0.2189(7) 0.9848(7) 0.049(3) Uani 1 1 d .
C23 C 1.0968(8) 0.1450(7) 0.9914(7) 0.054(4) Uani 1 1 d .
C24 C 1.0913(9) 0.1142(8) 1.0472(7) 0.057(4) Uani 1 1 d .
H24 H 1.0957 0.0666 1.0508 0.068 Uiso 1 1 calc R
C25 C 1.0789(8) 0.1536(7) 1.1008(7) 0.052(4) Uani 1 1 d .
C26 C 1.0711(8) 0.1264(7) 1.1614(6) 0.048(3) Uani 1 1 d .
C27 C 1.0581(8) 0.1710(6) 1.2116(7) 0.049(3) Uani 1 1 d .
C28 C 1.0404(8) 0.1507(7) 1.2729(6) 0.051(4) Uani 1 1 d .
H28 H 1.0380 0.1058 1.2818 0.061 Uiso 1 1 calc R
C29 C 1.0272(9) 0.1962(7) 1.3181(7) 0.053(4) Uani 1 1 d .
C30 C 1.0266(10) 0.2678(7) 1.3045(8) 0.064(4) Uani 1 1 d .
C31 C 1.0411(10) 0.2873(8) 1.2444(7) 0.063(4) Uani 1 1 d .
H31 H 1.0426 0.3324 1.2345 0.075 Uiso 1 1 calc R
C32 C 1.0530(9) 0.2413(7) 1.1997(8) 0.057(4) Uani 1 1 d .
C33 C 1.0736(9) 0.0537(7) 1.1705(6) 0.052(3) Uani 1 1 d .
C34 C 1.0148(10) 0.0391(8) 1.1475(7) 0.061(4) Uani 1 1 d .
H34 H 0.9724 0.0758 1.1268 0.073 Uiso 1 1 calc R
C35 C 1.0175(11) -0.0314(8) 1.1549(8) 0.070(5) Uani 1 1 d .
H35 H 0.9786 -0.0425 1.1373 0.084 Uiso 1 1 calc R
C36 C 1.0785(11) -0.0837(8) 1.1883(8) 0.069(5) Uani 1 1 d .
H36 H 1.0793 -0.1300 1.1953 0.082 Uiso 1 1 calc R
C37 C 1.1382(10) -0.0685(7) 1.2116(7) 0.065(4) Uani 1 1 d .
H37 H 1.1805 -0.1047 1.2328 0.078 Uiso 1 1 calc R
C38 C 1.1349(9) 0.0009(7) 1.2034(7) 0.057(4) Uani 1 1 d .
H38 H 1.1744 0.0120 1.2201 0.068 Uiso 1 1 calc R
C39 C 0.7235(12) 0.4883(7) 1.3725(8) 0.077(5) Uani 1 1 d .
C40 C 0.7600(12) 0.4179(9) 1.3618(9) 0.087(6) Uani 1 1 d .
H40 H 0.7382 0.3979 1.3343 0.104 Uiso 1 1 calc R
C41 C 0.8293(10) 0.3754(7) 1.3911(7) 0.063(4) Uani 1 1 d .
C42 C 0.8611(10) 0.4056(8) 1.4344(8) 0.066(4) Uani 1 1 d .
C43 C 0.8252(10) 0.4756(8) 1.4448(7) 0.062(4) Uani 1 1 d .
H43 H 0.8473 0.4950 1.4726 0.075 Uiso 1 1 calc R
C44 C 0.7541(11) 0.5212(7) 1.4143(8) 0.072(5) Uani 1 1 d .
C45 C 0.7147(10) 0.5939(8) 1.4229(7) 0.063(4) Uani 1 1 d .
C46 C 0.6461(11) 0.6352(8) 1.3895(8) 0.070(5) Uani 1 1 d .
C47 C 0.6031(10) 0.7110(7) 1.3933(7) 0.062(4) Uani 1 1 d .
H47 H 0.6216 0.7364 1.4180 0.075 Uiso 1 1 calc R
C48 C 0.5360(10) 0.7462(8) 1.3615(7) 0.065(4) Uani 1 1 d .
C49 C 0.5074(9) 0.7073(8) 1.3207(8) 0.066(4) Uani 1 1 d .
C50 C 0.5502(11) 0.6328(8) 1.3165(9) 0.077(5) Uani 1 1 d .
H50 H 0.5328 0.6067 1.2917 0.092 Uiso 1 1 calc R
C51 C 0.6178(11) 0.5994(8) 1.3494(8) 0.077(5) Uani 1 1 d .
C52 C 0.7418(10) 0.6288(7) 1.4668(7) 0.057(4) Uani 1 1 d .
C53 C 0.8129(12) 0.6328(8) 1.4569(8) 0.074(5) Uani 1 1 d .
H53 H 0.8444 0.6144 1.4209 0.089 Uiso 1 1 calc R
C54 C 0.8422(13) 0.6652(9) 1.5009(10) 0.087(6) Uani 1 1 d .
H54 H 0.8923 0.6679 1.4934 0.105 Uiso 1 1 calc R
C55 C 0.7987(13) 0.6909(9) 1.5514(9) 0.081(6) Uani 1 1 d .
H55 H 0.8181 0.7114 1.5801 0.097 Uiso 1 1 calc R
C56 C 0.7226(15) 0.6878(9) 1.5628(8) 0.090(7) Uani 1 1 d .
H56 H 0.6909 0.7064 1.5987 0.109 Uiso 1 1 calc R
C57 C 0.6958(12) 0.6561(8) 1.5193(7) 0.075(5) Uani 1 1 d .
H57 H 0.6455 0.6536 1.5261 0.090 Uiso 1 1 calc R
C58 C 0.4656(9) 0.8259(7) 1.0742(6) 0.052(4) Uani 1 1 d .
C59 C 0.5027(10) 0.8300(8) 1.1266(7) 0.062(4) Uani 1 1 d .
H59 H 0.5570 0.8234 1.1252 0.074 Uiso 1 1 calc R
C60 C 0.4563(9) 0.8443(7) 1.1804(7) 0.053(4) Uani 1 1 d .
C61 C 0.3715(9) 0.8604(7) 1.1802(7) 0.052(4) Uani 1 1 d .
C62 C 0.3333(10) 0.8614(7) 1.1279(7) 0.060(4) Uani 1 1 d .
H62 H 0.2776 0.8737 1.1284 0.072 Uiso 1 1 calc R
C63 C 0.3824(9) 0.8429(7) 1.0729(6) 0.049(3) Uani 1 1 d .
C64 C 0.3510(9) 0.8382(7) 1.0160(6) 0.050(3) Uani 1 1 d .
C65 C 0.4033(9) 0.8159(7) 0.9656(7) 0.050(3) Uani 1 1 d .
C66 C 0.3763(10) 0.8062(7) 0.9075(6) 0.057(4) Uani 1 1 d .
H66 H 0.3226 0.8134 0.9029 0.068 Uiso 1 1 calc R
C67 C 0.4328(9) 0.7859(7) 0.8592(7) 0.054(4) Uani 1 1 d .
C68 C 0.5166(9) 0.7738(7) 0.8647(7) 0.056(4) Uani 1 1 d .
C69 C 0.5410(9) 0.7802(8) 0.9225(7) 0.057(4) Uani 1 1 d .
H69 H 0.5951 0.7706 0.9283 0.069 Uiso 1 1 calc R
C70 C 0.4854(9) 0.8005(7) 0.9700(6) 0.052(4) Uani 1 1 d .
C71 C 0.2645(9) 0.8577(7) 1.0109(6) 0.050(3) Uani 1 1 d .
C72 C 0.2188(9) 0.9201(7) 0.9802(7) 0.059(4) Uani 1 1 d .
H72 H 0.2427 0.9502 0.9617 0.071 Uiso 1 1 calc R
C73 C 0.1372(9) 0.9396(8) 0.9759(7) 0.061(4) Uani 1 1 d .
H73 H 0.1062 0.9820 0.9533 0.073 Uiso 1 1 calc R
C74 C 0.1004(9) 0.8975(8) 1.0046(7) 0.060(4) Uani 1 1 d .
H74 H 0.0446 0.9112 1.0027 0.072 Uiso 1 1 calc R
C75 C 0.1488(11) 0.8336(9) 1.0367(8) 0.071(5) Uani 1 1 d .
H75 H 0.1256 0.8032 1.0556 0.085 Uiso 1 1 calc R
C76 C 0.2294(9) 0.8152(9) 1.0406(7) 0.065(4) Uani 1 1 d .
H76 H 0.2610 0.7734 1.0637 0.078 Uiso 1 1 calc R
As1 As 0.77392(13) 0.94752(10) 0.50792(9) 0.0769(6) Uani 1 1 d .
C100 C 0.6879(10) 1.0327(9) 0.4795(8) 0.068(4) Uani 1 1 d .
C101 C 0.6299(11) 1.0714(10) 0.5238(9) 0.079(5) Uani 1 1 d .
H101 H 0.6331 1.0545 0.5655 0.095 Uiso 1 1 calc R
C102 C 0.5650(12) 1.1376(10) 0.5046(9) 0.081(5) Uani 1 1 d .
H102 H 0.5260 1.1664 0.5331 0.098 Uiso 1 1 calc R
C103 C 0.5629(12) 1.1564(10) 0.4426(9) 0.077(5) Uani 1 1 d .
H103 H 0.5200 1.1988 0.4290 0.092 Uiso 1 1 calc R
C104 C 0.6187(11) 1.1178(9) 0.3994(9) 0.073(5) Uani 1 1 d .
H104 H 0.6138 1.1348 0.3577 0.087 Uiso 1 1 calc R
C105 C 0.6846(12) 1.0520(10) 0.4160(9) 0.080(5) Uani 1 1 d .
H105 H 0.7227 1.0237 0.3867 0.096 Uiso 1 1 calc R
C106 C 0.7343(11) 0.9018(9) 0.5706(8) 0.069(4) Uani 1 1 d .
C107 C 0.7858(11) 0.8657(9) 0.6195(8) 0.072(5) Uani 1 1 d .
H107 H 0.8373 0.8656 0.6209 0.086 Uiso 1 1 calc R
C108 C 0.7552(11) 0.8292(9) 0.6668(8) 0.070(4) Uani 1 1 d .
H108 H 0.7862 0.8060 0.7011 0.084 Uiso 1 1 calc R
C109 C 0.6830(11) 0.8279(10) 0.6626(9) 0.077(5) Uani 1 1 d .
H109 H 0.6657 0.8026 0.6941 0.093 Uiso 1 1 calc R
C110 C 0.6321(12) 0.8615(10) 0.6145(9) 0.080(5) Uani 1 1 d .
H110 H 0.5818 0.8594 0.6126 0.096 Uiso 1 1 calc R
C111 C 0.6607(11) 0.8993(10) 0.5688(9) 0.078(5) Uani 1 1 d .
H111 H 0.6279 0.9236 0.5356 0.094 Uiso 1 1 calc R
C112 C 0.8493(13) 0.9740(11) 0.5417(10) 0.086(5) Uani 1 1 d .
C113 C 0.9281(14) 0.9391(12) 0.5239(10) 0.095(6) Uani 1 1 d .
H113 H 0.9442 0.9065 0.4922 0.114 Uiso 1 1 calc R
C114 C 0.9870(17) 0.9543(14) 0.5561(12) 0.115(8) Uani 1 1 d .
H114 H 1.0425 0.9311 0.5464 0.139 Uiso 1 1 calc R
C115 C 0.9571(19) 1.0046(15) 0.6019(13) 0.124(8) Uani 1 1 d .
H115 H 0.9934 1.0163 0.6226 0.149 Uiso 1 1 calc R
C116 C 0.8785(17) 1.0366(14) 0.6170(12) 0.114(8) Uani 1 1 d .
H116 H 0.8602 1.0702 0.6480 0.137 Uiso 1 1 calc R
C117 C 0.8243(14) 1.0205(12) 0.5873(10) 0.096(6) Uani 1 1 d .
H117 H 0.7693 1.0421 0.5990 0.115 Uiso 1 1 calc R
C118 C 0.8177(9) 0.8909(8) 0.4385(6) 0.079(5) Uani 1 1 d G
C119 C 0.8589(9) 0.9117(7) 0.3910(8) 0.100(7) Uani 1 1 d G
H119 H 0.8706 0.9520 0.3946 0.121 Uiso 1 1 calc R
C120 C 0.8831(10) 0.8737(11) 0.3382(7) 0.143(10) Uani 1 1 d G
H120 H 0.9112 0.8879 0.3058 0.172 Uiso 1 1 calc R
C121 C 0.8659(11) 0.8148(10) 0.3329(7) 0.124(8) Uani 1 1 d G
H121 H 0.8824 0.7888 0.2968 0.149 Uiso 1 1 calc R
C122 C 0.8247(11) 0.7940(7) 0.3804(9) 0.128(9) Uani 1 1 d G
H122 H 0.8130 0.7537 0.3767 0.153 Uiso 1 1 calc R
C123 C 0.8006(9) 0.8321(8) 0.4332(8) 0.114(8) Uani 1 1 d G
H123 H 0.7724 0.8178 0.4656 0.137 Uiso 1 1 calc R
As2 As 0.27352(14) 0.56677(11) 0.94168(12) 0.0901(7) Uani 1 1 d .
C200 C 0.3537(13) 0.5922(11) 0.9741(10) 0.088(6) Uani 1 1 d .
C201 C 0.4022(12) 0.6090(10) 0.9337(10) 0.087(6) Uani 1 1 d .
H201 H 0.3949 0.6094 0.8912 0.104 Uiso 1 1 calc R
C202 C 0.4651(16) 0.6263(13) 0.9530(13) 0.121(8) Uani 1 1 d .
H202 H 0.5020 0.6352 0.9247 0.145 Uiso 1 1 calc R
C203 C 0.4681(17) 0.6294(14) 1.0201(13) 0.124(8) Uani 1 1 d .
H203 H 0.5052 0.6435 1.0367 0.149 Uiso 1 1 calc R
C204 C 0.4136(15) 0.6106(12) 1.0591(12) 0.108(7) Uani 1 1 d .
H204 H 0.4170 0.6099 1.1022 0.129 Uiso 1 1 calc R
C205 C 0.3532(14) 0.5924(12) 1.0355(11) 0.099(6) Uani 1 1 d .
H205 H 0.3158 0.5815 1.0615 0.119 Uiso 1 1 calc R
C206 C 0.3190(11) 0.4835(8) 0.9010(7) 0.088(6) Uani 1 1 d G
C207 C 0.3941(10) 0.4624(9) 0.8719(8) 0.100(6) Uani 1 1 d G
H207 H 0.4232 0.4911 0.8728 0.120 Uiso 1 1 calc R
C208 C 0.4268(10) 0.3993(10) 0.8416(8) 0.127(9) Uani 1 1 d G
H208 H 0.4781 0.3849 0.8217 0.153 Uiso 1 1 calc R
C209 C 0.3842(15) 0.3573(8) 0.8403(9) 0.125(9) Uani 1 1 d G
H209 H 0.4065 0.3141 0.8196 0.150 Uiso 1 1 calc R
C210 C 0.3091(15) 0.3784(12) 0.8694(11) 0.195(16) Uani 1 1 d G
H210 H 0.2801 0.3497 0.8685 0.234 Uiso 1 1 calc R
C211 C 0.2765(10) 0.4415(13) 0.8997(9) 0.174(14) Uani 1 1 d G
H211 H 0.2251 0.4559 0.9196 0.209 Uiso 1 1 calc R
C212 C 0.2053(13) 0.5535(11) 1.0050(9) 0.085(5) Uani 1 1 d .
C213 C 0.2308(13) 0.4934(11) 1.0468(10) 0.090(6) Uani 1 1 d .
H213 H 0.2834 0.4576 1.0425 0.108 Uiso 1 1 calc R
C214 C 0.1803(15) 0.4865(12) 1.0936(11) 0.100(6) Uani 1 1 d .
H214 H 0.1994 0.4477 1.1230 0.120 Uiso 1 1 calc R
C215 C 0.1009(15) 0.5359(12) 1.0982(11) 0.099(6) Uani 1 1 d .
H215 H 0.0658 0.5279 1.1287 0.119 Uiso 1 1 calc R
C216 C 0.0718(13) 0.5972(11) 1.0586(9) 0.087(5) Uani 1 1 d .
H216 H 0.0187 0.6319 1.0638 0.104 Uiso 1 1 calc R
C217 C 0.1251(12) 0.6062(11) 1.0093(9) 0.086(5) Uani 1 1 d .
H217 H 0.1070 0.6460 0.9808 0.104 Uiso 1 1 calc R
C218 C 0.2186(14) 0.6433(12) 0.8844(11) 0.097(6) Uani 1 1 d .
C219 C 0.1962(16) 0.6269(16) 0.8303(13) 0.128(9) Uani 1 1 d .
H219 H 0.2063 0.5798 0.8205 0.153 Uiso 1 1 calc R
C220 C 0.1539(17) 0.6924(17) 0.7887(14) 0.131(9) Uani 1 1 d .
H220 H 0.1342 0.6877 0.7511 0.157 Uiso 1 1 calc R
C221 C 0.1444(17) 0.7567(16) 0.8051(14) 0.125(8) Uani 1 1 d .
H221 H 0.1207 0.7959 0.7768 0.150 Uiso 1 1 calc R
C222 C 0.1660(16) 0.7705(16) 0.8595(14) 0.124(8) Uani 1 1 d .
H222 H 0.1564 0.8177 0.8686 0.149 Uiso 1 1 calc R
C223 C 0.2024(14) 0.7140(12) 0.9010(11) 0.100(7) Uani 1 1 d .
H223 H 0.2163 0.7220 0.9398 0.120 Uiso 1 1 calc R
N1 N 0.5794(7) 0.0041(6) 0.2105(7) 0.067(4) Uani 1 1 d .
C300 C 0.4961(9) 0.0609(8) 0.1979(7) 0.059(4) Uani 1 1 d .
H30A H 0.4787 0.0938 0.2318 0.071 Uiso 1 1 calc R
H30B H 0.4997 0.0889 0.1600 0.071 Uiso 1 1 calc R
C301 C 0.4332(9) 0.0342(8) 0.1909(7) 0.059(4) Uani 1 1 d .
H30C H 0.4270 0.0075 0.2290 0.071 Uiso 1 1 calc R
H30D H 0.4491 0.0015 0.1569 0.071 Uiso 1 1 calc R
C302 C 0.3558(9) 0.0959(8) 0.1780(7) 0.060(4) Uani 1 1 d .
H30E H 0.3602 0.1180 0.1370 0.072 Uiso 1 1 calc R
H30F H 0.3449 0.1321 0.2085 0.072 Uiso 1 1 calc R
C303 C 0.2871(11) 0.0735(10) 0.1800(9) 0.085(5) Uani 1 1 d .
H30G H 0.2377 0.1152 0.1713 0.127 Uiso 1 1 calc R
H30H H 0.2818 0.0525 0.2208 0.127 Uiso 1 1 calc R
H30I H 0.2971 0.0384 0.1493 0.127 Uiso 1 1 calc R
C304 C 0.6099(12) -0.0443(10) 0.1590(9) 0.080(5) Uani 1 1 d .
C305 C 0.6086(14) -0.0068(12) 0.0961(10) 0.098(6) Uani 1 1 d .
H30J H 0.6436 0.0191 0.0948 0.117 Uiso 1 1 calc R
H30K H 0.5537 0.0280 0.0878 0.117 Uiso 1 1 calc R
C306 C 0.6391(17) -0.0651(15) 0.0461(13) 0.129(9) Uani 1 1 d .
H30L H 0.6937 -0.1003 0.0548 0.154 Uiso 1 1 calc R
H30M H 0.6037 -0.0906 0.0472 0.154 Uiso 1 1 calc R
C307 C 0.6390(17) -0.0303(16) -0.0136(14) 0.142(10) Uani 1 1 d .
H30N H 0.6578 -0.0659 -0.0448 0.213 Uiso 1 1 calc R
H30O H 0.6745 -0.0055 -0.0144 0.213 Uiso 1 1 calc R
H30P H 0.5848 0.0041 -0.0221 0.213 Uiso 1 1 calc R
C308 C 0.6306(11) 0.0450(10) 0.2196(9) 0.078(5) Uani 1 1 d .
H30Q H 0.6025 0.0816 0.2497 0.093 Uiso 1 1 calc R
H30R H 0.6360 0.0699 0.1803 0.093 Uiso 1 1 calc R
C309 C 0.7147(13) -0.0020(11) 0.2420(10) 0.094(6) Uani 1 1 d .
H30S H 0.7438 -0.0388 0.2123 0.113 Uiso 1 1 calc R
H30T H 0.7105 -0.0263 0.2819 0.113 Uiso 1 1 calc R
C310 C 0.7615(15) 0.0452(13) 0.2488(12) 0.115(8) Uani 1 1 d .
C312 C 0.5821(12) -0.0453(10) 0.2659(8) 0.080(5) Uani 1 1 d .
H31F H 0.6380 -0.0800 0.2705 0.096 Uiso 1 1 calc R
H31G H 0.5506 -0.0725 0.2578 0.096 Uiso 1 1 calc R
C313 C 0.5504(12) -0.0087(10) 0.3275(8) 0.087(5) Uani 1 1 d D
H31H H 0.4927 0.0216 0.3247 0.104 Uiso 1 1 calc R
H31I H 0.5775 0.0228 0.3334 0.104 Uiso 1 1 calc R
C314 C 0.5625(15) -0.0611(12) 0.3850(9) 0.112(7) Uani 1 1 d D
N2 N 0.6901(8) 0.3047(8) 0.5251(7) 0.100(9) Uani 1.00(6) 1 d D
C400 C 0.6029(10) 0.3193(13) 0.5235(9) 0.100(12) Uani 1.00(8) 1 d D
H40A H 0.5725 0.3502 0.5571 0.120 Uiso 1.0(4) 1 calc R
H40B H 0.5960 0.2741 0.5293 0.120 Uiso 1.0(4) 1 calc R
C401 C 0.5710(9) 0.3568(11) 0.4608(8) 0.100(10) Uani 1.00(6) 1 d D
C402 C 0.4790(9) 0.3846(11) 0.4622(8) 0.100(10) Uani 1.00(6) 1 d D
C403 C 0.4457(12) 0.4279(12) 0.4020(9) 0.100(12) Uani 1.00(9) 1 d D
H40G H 0.3875 0.4449 0.4038 0.150 Uiso 1.0(4) 1 calc R
H40H H 0.4681 0.3975 0.3673 0.150 Uiso 1.0(4) 1 calc R
H40I H 0.4603 0.4686 0.3970 0.150 Uiso 1.0(4) 1 calc R
C404 C 0.7485(13) 0.2715(9) 0.4719(9) 0.100(10) Uani 1.00(6) 1 d D
C405 C 0.7551(15) 0.1951(10) 0.4689(8) 0.100(11) Uani 1.00(8) 1 d D
H40L H 0.7011 0.1961 0.4669 0.120 Uiso 1.0(4) 1 calc R
H40M H 0.7791 0.1670 0.5065 0.120 Uiso 1.0(4) 1 calc R
C406 C 0.8065(13) 0.1589(9) 0.4125(7) 0.100(11) Uani 1.00(8) 1 d D
H40N H 0.8623 0.1523 0.4170 0.120 Uiso 1.0(4) 1 calc R
H40O H 0.8063 0.1113 0.4100 0.120 Uiso 1.0(3) 1 calc R
C407 C 0.7752(15) 0.2036(12) 0.3532(7) 0.100(12) Uani 1.00(9) 1 d D
H40P H 0.8090 0.1794 0.3182 0.150 Uiso 1.0(4) 1 calc R
H40Q H 0.7763 0.2504 0.3553 0.150 Uiso 1.0(4) 1 calc R
H40R H 0.7204 0.2094 0.3483 0.150 Uiso 1.0(4) 1 calc R
C408 C 0.7272(11) 0.2641(13) 0.5852(10) 0.100(12) Uani 1.00(8) 1 d D
H40S H 0.7419 0.2126 0.5822 0.120 Uiso 1.0(4) 1 calc R
H40T H 0.6879 0.2811 0.6199 0.120 Uiso 1.0(4) 1 calc R
C409 C 0.8025(11) 0.2768(11) 0.5964(10) 0.100(12) Uani 1.00(8) 1 d D
H40U H 0.8295 0.2812 0.5567 0.120 Uiso 1.0(4) 1 calc R
H40V H 0.7865 0.3219 0.6172 0.120 Uiso 1.0(4) 1 calc R
C410 C 0.8603(12) 0.2152(9) 0.6360(11) 0.100(12) Uani 1.00(8) 1 d D
H41A H 0.8300 0.1923 0.6615 0.120 Uiso 1.0(4) 1 calc R
H41B H 0.8988 0.1792 0.6090 0.120 Uiso 1.0(4) 1 calc R
C411 C 0.9060(14) 0.2403(12) 0.6776(10) 0.100(12) Uani 1.00(9) 1 d D
H41C H 0.9421 0.1994 0.7020 0.150 Uiso 1.0(4) 1 calc R
H41D H 0.8681 0.2753 0.7050 0.150 Uiso 1.0(4) 1 calc R
H41E H 0.9369 0.2621 0.6525 0.150 Uiso 1.0(4) 1 calc R
C412 C 0.6907(14) 0.3794(10) 0.5293(10) 0.100(11) Uani 1.00(7) 1 d D
C413 C 0.6586(13) 0.4134(12) 0.5857(10) 0.100(10) Uani 1.00(6) 1 d D

loop_
_atom_site_aniso_label
_atom_site_aniso_U_11
_atom_site_aniso_U_22
_atom_site_aniso_U_33
_atom_site_aniso_U_23
_atom_site_aniso_U_13
_atom_site_aniso_U_12
O1S 0.094(10) 0.094(9) 0.094(10) -0.005(7) -0.004(8) -0.039(8)
C1S 0.085(14) 0.085(12) 0.085(13) -0.004(10) -0.004(11) -0.034(11)
O2S 0.098(14) 0.098(12) 0.098(13) -0.005(10) -0.004(10) -0.040(11)
C2S 0.10(2) 0.098(19) 0.10(2) -0.005(16) -0.004(16) -0.040(17)
O3S 0.101(13) 0.101(12) 0.101(13) -0.005(10) -0.004(10) -0.041(11)
C3S 0.090(18) 0.090(16) 0.090(18) -0.005(14) -0.004(14) -0.037(15)
O4S 0.10(2) 0.102(19) 0.102(19) -0.005(15) -0.005(16) -0.042(17)
C4S 0.10(3) 0.10(3) 0.10(3) 0.00(2) 0.00(2) -0.04(2)
O1W 0.080(16) 0.080(14) 0.080(15) -0.004(11) -0.004(11) -0.033(12)
O2W 0.080(16) 0.080(14) 0.080(15) -0.004(11) -0.004(11) -0.033(12)
O3W 0.08(2) 0.080(19) 0.08(2) -0.004(14) -0.004(15) -0.033(16)
W1 0.056 0.037 0.055 -0.007 -0.010 0.000
W2 0.047 0.038 0.059 0.002 -0.004 -0.004
W3 0.074 0.041 0.063 -0.008 -0.019 -0.012
W4 0.0659(5) 0.0457(3) 0.0536(4) -0.0035(3) -0.0118(4) -0.0095(3)
O1 0.086(8) 0.040(5) 0.084(8) -0.001(5) -0.005(7) -0.009(6)
O2 0.065(7) 0.058(6) 0.076(7) -0.020(5) -0.007(6) 0.000(5)
O3 0.046(6) 0.034(4) 0.067(6) -0.002(4) -0.008(5) -0.003(4)
O4 0.074(7) 0.038(5) 0.052(6) 0.002(4) -0.010(5) -0.004(5)
O5 0.045(6) 0.042(5) 0.063(6) 0.014(4) 0.001(5) 0.003(4)
O6 0.045(6) 0.032(4) 0.070(6) 0.006(4) -0.009(5) -0.001(4)
O7 0.047(6) 0.049(5) 0.074(7) 0.016(5) -0.002(5) -0.005(5)
O8 0.040(6) 0.061(6) 0.071(7) 0.008(5) -0.006(5) -0.014(5)
O9 0.117(10) 0.047(5) 0.057(6) 0.006(5) -0.014(6) -0.039(6)
O10 0.054(6) 0.048(5) 0.043(5) -0.002(4) -0.002(4) -0.007(5)
O11 0.061(6) 0.034(4) 0.057(6) 0.004(4) -0.005(5) -0.010(4)
O12 0.076(7) 0.041(5) 0.052(6) 0.002(4) -0.017(5) -0.016(5)
O13 0.105(9) 0.049(6) 0.060(7) -0.014(5) -0.023(6) -0.024(6)
O14 0.076(7) 0.050(5) 0.051(6) -0.008(5) -0.007(5) -0.025(5)
O15 0.060(7) 0.087(8) 0.061(7) -0.039(6) -0.001(5) 0.013(6)
O16 0.096(9) 0.051(6) 0.075(8) -0.009(5) -0.022(7) -0.019(6)
O17 0.084(8) 0.043(5) 0.092(8) -0.009(5) -0.049(7) -0.005(6)
O18 0.080(8) 0.045(5) 0.076(7) -0.012(5) -0.023(6) -0.007(6)
O19 0.074(7) 0.033(5) 0.071(7) -0.004(4) -0.022(6) -0.011(5)
O20 0.068(7) 0.029(4) 0.099(8) -0.010(5) -0.027(6) -0.005(5)
O21 0.107(10) 0.040(5) 0.112(10) -0.014(6) -0.060(8) -0.012(6)
O22 0.061(7) 0.061(6) 0.062(7) -0.004(5) -0.008(5) -0.006(5)
O23 0.118(11) 0.053(6) 0.063(7) 0.001(5) -0.034(7) -0.004(7)
O24 0.060(7) 0.046(5) 0.059(6) -0.004(5) -0.016(5) -0.011(5)
O25 0.059(7) 0.055(6) 0.065(7) -0.008(5) -0.010(5) -0.018(5)
O26 0.044(6) 0.049(5) 0.056(6) -0.009(4) -0.007(5) -0.002(4)
O27 0.048(6) 0.060(6) 0.058(6) -0.006(5) -0.009(5) -0.006(5)
O28 0.049(6) 0.064(6) 0.054(6) -0.007(5) -0.002(5) -0.019(5)
C1 0.058(10) 0.041(7) 0.063(10) 0.001(7) -0.008(8) -0.002(7)
C2 0.056(10) 0.039(7) 0.074(11) -0.009(7) -0.011(8) -0.002(7)
C3 0.056(10) 0.040(7) 0.057(9) 0.002(6) -0.018(7) -0.003(7)
C4 0.074(11) 0.038(7) 0.044(8) -0.002(6) -0.022(8) -0.013(8)
C5 0.055(10) 0.034(7) 0.071(10) -0.006(7) -0.016(8) 0.004(7)
C6 0.057(9) 0.037(7) 0.049(8) -0.004(6) 0.004(7) -0.008(7)
C7 0.059(10) 0.040(7) 0.051(8) -0.006(6) -0.006(7) -0.010(7)
C8 0.057(10) 0.044(7) 0.053(9) -0.008(6) 0.001(7) -0.010(7)
C9 0.048(9) 0.048(8) 0.052(8) 0.002(6) -0.009(7) -0.010(7)
C10 0.048(9) 0.039(7) 0.049(8) 0.001(6) -0.003(7) -0.007(7)
C11 0.052(9) 0.049(8) 0.052(9) 0.001(7) -0.004(7) -0.011(7)
C12 0.053(10) 0.048(8) 0.063(10) 0.009(7) -0.018(8) -0.005(7)
C13 0.055(10) 0.038(7) 0.068(10) -0.005(7) -0.009(8) -0.005(7)
C14 0.046(8) 0.035(7) 0.048(8) 0.004(6) -0.003(6) 0.001(6)
C15 0.059(10) 0.033(7) 0.064(10) -0.006(6) -0.004(8) -0.007(7)
C16 0.069(11) 0.047(8) 0.061(10) 0.007(7) -0.001(8) -0.012(8)
C17 0.078(13) 0.070(11) 0.062(10) 0.002(8) -0.022(9) -0.010(10)
C18 0.094(13) 0.058(9) 0.054(10) -0.004(7) -0.004(9) -0.025(9)
C19 0.067(10) 0.039(7) 0.056(9) -0.009(6) 0.004(8) -0.010(7)
C20 0.048(9) 0.046(7) 0.059(9) -0.001(7) -0.015(7) -0.013(7)
C21 0.052(9) 0.045(7) 0.063(10) 0.007(7) 0.003(7) -0.012(7)
C22 0.050(9) 0.035(6) 0.054(9) 0.001(6) -0.001(7) -0.011(6)
C23 0.043(9) 0.048(8) 0.055(9) 0.008(7) -0.001(7) -0.006(7)
C24 0.048(9) 0.062(9) 0.060(9) -0.009(7) -0.004(7) -0.020(8)
C25 0.038(8) 0.038(7) 0.072(10) -0.002(7) -0.018(7) -0.005(6)
C26 0.036(8) 0.042(7) 0.056(9) -0.009(6) -0.009(6) -0.005(6)
C27 0.045(8) 0.033(6) 0.065(9) -0.005(6) -0.018(7) -0.009(6)
C28 0.054(9) 0.041(7) 0.055(9) -0.005(6) -0.017(7) -0.014(7)
C29 0.053(9) 0.049(8) 0.060(10) -0.005(7) -0.016(7) -0.021(7)
C30 0.073(11) 0.043(8) 0.075(11) 0.000(8) -0.030(9) -0.019(8)
C31 0.091(13) 0.045(8) 0.055(9) 0.002(7) -0.019(9) -0.028(8)
C32 0.048(9) 0.045(8) 0.075(11) 0.003(7) -0.007(8) -0.015(7)
C33 0.054(9) 0.040(7) 0.054(8) -0.006(6) -0.005(7) -0.011(7)
C34 0.074(11) 0.060(9) 0.061(9) 0.001(7) -0.015(8) -0.038(9)
C35 0.073(12) 0.061(9) 0.086(12) -0.007(9) 0.000(10) -0.036(9)
C36 0.081(13) 0.048(8) 0.070(11) -0.016(8) 0.014(9) -0.020(9)
C37 0.076(12) 0.040(7) 0.065(10) -0.012(7) 0.003(9) -0.010(8)
C38 0.056(10) 0.046(8) 0.060(9) -0.005(7) 0.003(7) -0.013(7)
C39 0.098(14) 0.035(7) 0.081(12) -0.019(7) -0.030(10) -0.003(8)
C40 0.107(15) 0.055(9) 0.094(13) -0.018(9) -0.048(12) -0.018(10)
C41 0.073(11) 0.031(7) 0.074(10) -0.012(7) -0.029(9) -0.005(7)
C42 0.067(11) 0.043(8) 0.070(10) -0.009(7) -0.020(9) 0.001(8)
C43 0.073(11) 0.055(8) 0.055(9) -0.016(7) -0.016(8) -0.019(8)
C44 0.085(13) 0.038(7) 0.080(11) -0.007(7) -0.033(10) -0.007(8)
C45 0.063(10) 0.047(8) 0.069(10) -0.007(7) -0.026(8) -0.008(8)
C46 0.083(12) 0.050(8) 0.076(11) -0.025(8) -0.012(9) -0.022(9)
C47 0.069(11) 0.040(7) 0.057(9) -0.002(7) -0.003(8) -0.002(7)
C48 0.073(11) 0.059(9) 0.058(10) 0.005(7) -0.026(9) -0.021(9)
C49 0.051(10) 0.052(8) 0.076(11) -0.009(8) -0.022(8) 0.001(7)
C50 0.074(12) 0.053(9) 0.095(13) -0.007(9) -0.025(10) -0.013(9)
C51 0.092(14) 0.042(8) 0.086(12) -0.002(8) -0.043(11) -0.009(9)
C52 0.060(10) 0.038(7) 0.065(10) 0.003(7) -0.022(8) -0.010(7)
C53 0.100(15) 0.046(8) 0.068(11) -0.011(7) -0.021(10) -0.018(9)
C54 0.090(14) 0.052(9) 0.113(16) -0.016(10) -0.042(13) -0.013(10)
C55 0.099(16) 0.056(10) 0.082(13) -0.019(9) -0.031(12) -0.020(10)
C56 0.15(2) 0.051(9) 0.061(11) 0.001(8) -0.015(12) -0.033(12)
C57 0.103(15) 0.045(8) 0.059(10) -0.004(7) -0.011(10) -0.011(9)
C58 0.064(10) 0.048(7) 0.044(8) -0.006(6) -0.004(7) -0.022(7)
C59 0.070(11) 0.054(8) 0.061(10) -0.006(7) -0.025(8) -0.020(8)
C60 0.050(9) 0.047(8) 0.049(9) -0.013(6) -0.004(7) -0.006(7)
C61 0.055(10) 0.045(7) 0.049(9) -0.002(6) -0.012(7) -0.012(7)
C62 0.073(11) 0.044(8) 0.054(9) 0.003(7) -0.019(8) -0.015(8)
C63 0.050(9) 0.039(7) 0.050(8) 0.002(6) -0.011(7) -0.009(7)
C64 0.052(9) 0.040(7) 0.053(9) -0.003(6) -0.005(7) -0.014(7)
C65 0.050(9) 0.049(8) 0.055(9) 0.001(6) -0.008(7) -0.022(7)
C66 0.077(11) 0.038(7) 0.048(8) -0.011(6) 0.005(8) -0.016(7)
C67 0.056(10) 0.046(7) 0.050(9) -0.009(6) -0.006(7) -0.008(7)
C68 0.057(10) 0.041(7) 0.052(9) -0.011(6) -0.007(8) -0.001(7)
C69 0.049(9) 0.059(9) 0.064(10) -0.008(7) -0.015(8) -0.019(7)
C70 0.059(10) 0.049(8) 0.049(8) -0.017(6) 0.005(7) -0.024(7)
C71 0.050(9) 0.046(7) 0.051(8) -0.013(6) -0.002(7) -0.014(7)
C72 0.055(10) 0.046(8) 0.069(10) -0.009(7) -0.021(8) -0.011(7)
C73 0.048(9) 0.052(8) 0.073(10) -0.010(7) -0.009(8) -0.009(7)
C74 0.042(9) 0.073(10) 0.057(9) -0.012(8) 0.002(7) -0.013(8)
C75 0.071(12) 0.065(10) 0.071(11) 0.002(8) -0.007(9) -0.022(9)
C76 0.051(10) 0.070(10) 0.068(10) 0.010(8) -0.007(8) -0.020(8)
As1 0.0878(15) 0.0620(10) 0.0595(11) -0.0005(9) -0.0104(10) -0.0084(10)
C100 0.068(11) 0.068(10) 0.068(11) -0.004(8) -0.003(9) -0.028(9)
C101 0.079(13) 0.079(12) 0.079(12) -0.004(10) -0.003(10) -0.032(11)
C102 0.081(14) 0.081(12) 0.081(13) -0.004(10) -0.004(10) -0.033(11)
C103 0.077(13) 0.077(11) 0.077(12) -0.004(10) -0.003(10) -0.031(10)
C104 0.073(12) 0.073(11) 0.073(11) -0.004(9) -0.003(9) -0.030(10)
C105 0.080(13) 0.080(12) 0.080(13) -0.004(10) -0.004(10) -0.032(11)
C106 0.069(12) 0.069(10) 0.069(11) -0.004(8) -0.003(9) -0.028(9)
C107 0.072(12) 0.072(10) 0.072(11) -0.004(9) -0.003(9) -0.029(10)
C108 0.070(12) 0.070(10) 0.070(11) -0.004(8) -0.003(9) -0.029(9)
C109 0.077(13) 0.077(11) 0.077(12) -0.004(9) -0.003(10) -0.032(10)
C110 0.080(13) 0.080(12) 0.080(13) -0.004(10) -0.004(10) -0.033(11)
C111 0.078(13) 0.078(11) 0.078(12) -0.004(10) -0.003(10) -0.032(11)
C112 0.086(15) 0.086(13) 0.086(14) -0.004(11) -0.004(11) -0.035(12)
C113 0.095(17) 0.095(14) 0.095(15) -0.005(12) -0.004(13) -0.039(13)
C114 0.12(2) 0.116(19) 0.12(2) -0.006(16) -0.005(16) -0.047(17)
C115 0.12(2) 0.12(2) 0.12(2) -0.006(18) -0.005(18) -0.051(19)
C116 0.11(2) 0.114(19) 0.114(19) -0.006(15) -0.005(17) -0.047(17)
C117 0.096(16) 0.096(15) 0.096(16) -0.005(12) -0.004(13) -0.039(13)
C118 0.079(13) 0.079(12) 0.079(13) -0.004(10) -0.003(10) -0.032(11)
C119 0.100(17) 0.100(16) 0.100(17) -0.005(14) -0.004(13) -0.041(14)
C120 0.14(3) 0.14(3) 0.14(3) -0.01(2) -0.01(2) -0.06(2)
C121 0.12(2) 0.12(2) 0.12(2) -0.006(17) -0.005(18) -0.051(18)
C122 0.13(2) 0.13(2) 0.13(2) -0.007(19) -0.006(18) -0.052(19)
C123 0.11(2) 0.114(19) 0.11(2) -0.006(15) -0.005(15) -0.047(16)
As2 0.0884(16) 0.0585(11) 0.1089(17) -0.0089(11) -0.0277(13) -0.0107(11)
C200 0.088(15) 0.088(13) 0.088(15) -0.005(11) -0.004(12) -0.036(12)
C201 0.087(15) 0.087(13) 0.087(14) -0.004(11) -0.004(12) -0.035(12)
C202 0.12(2) 0.121(19) 0.12(2) -0.006(16) -0.005(17) -0.049(17)
C203 0.12(2) 0.12(2) 0.12(2) -0.006(17) -0.005(18) -0.051(18)
C204 0.108(19) 0.108(17) 0.108(18) -0.006(14) -0.005(15) -0.044(15)
C205 0.099(17) 0.099(15) 0.099(17) -0.005(13) -0.004(13) -0.041(14)
C206 0.088(16) 0.088(13) 0.088(14) -0.005(11) -0.004(12) -0.036(12)
C207 0.100(18) 0.100(16) 0.100(16) -0.005(13) -0.004(13) -0.041(14)
C208 0.13(2) 0.13(2) 0.13(2) -0.007(18) -0.006(18) -0.05(2)
C209 0.12(2) 0.12(2) 0.12(2) -0.006(17) -0.005(18) -0.05(2)
C210 0.20(5) 0.20(4) 0.20(4) -0.01(3) -0.01(3) -0.08(4)
C211 0.17(3) 0.17(3) 0.17(3) -0.01(3) -0.01(3) -0.07(3)
C212 0.085(15) 0.085(13) 0.085(14) -0.004(11) -0.004(11) -0.035(12)
C213 0.090(15) 0.090(14) 0.090(15) -0.005(11) -0.004(12) -0.037(12)
C214 0.100(18) 0.100(16) 0.100(17) -0.005(13) -0.004(14) -0.041(15)
C215 0.099(18) 0.099(15) 0.099(16) -0.005(13) -0.004(13) -0.040(14)
C216 0.087(14) 0.087(13) 0.087(14) -0.004(11) -0.004(11) -0.035(12)
C217 0.086(15) 0.086(13) 0.086(14) -0.004(11) -0.004(11) -0.035(12)
C218 0.097(16) 0.097(15) 0.097(16) -0.005(12) -0.004(13) -0.039(13)
C219 0.13(2) 0.13(2) 0.13(2) -0.007(18) -0.006(18) -0.052(19)
C220 0.13(2) 0.13(2) 0.13(2) -0.007(19) -0.006(18) -0.05(2)
C221 0.12(2) 0.12(2) 0.12(2) -0.006(18) -0.005(18) -0.051(19)
C222 0.12(2) 0.12(2) 0.12(2) -0.006(18) -0.005(18) -0.051(18)
C223 0.100(17) 0.100(16) 0.100(16) -0.005(13) -0.004(13) -0.041(14)
N1 0.048(8) 0.047(7) 0.103(11) -0.019(7) -0.011(7) -0.011(6)
C300 0.059(10) 0.059(9) 0.059(9) -0.003(7) -0.003(8) -0.024(8)
C301 0.059(10) 0.059(9) 0.059(9) -0.003(7) -0.003(8) -0.024(8)
C302 0.060(10) 0.060(9) 0.060(9) -0.003(7) -0.003(8) -0.024(8)
C303 0.085(14) 0.085(12) 0.085(13) -0.004(10) -0.004(11) -0.035(11)
C304 0.080(13) 0.080(12) 0.080(13) -0.004(10) -0.004(10) -0.033(11)
C305 0.098(16) 0.098(15) 0.098(16) -0.005(13) -0.004(13) -0.040(13)
C306 0.13(2) 0.13(2) 0.13(2) -0.007(18) -0.006(18) -0.053(19)
C307 0.14(3) 0.14(2) 0.14(3) -0.01(2) -0.01(2) -0.06(2)
C308 0.078(13) 0.078(11) 0.078(12) -0.004(9) -0.003(10) -0.032(10)
C309 0.094(16) 0.094(14) 0.094(15) -0.005(12) -0.004(12) -0.038(13)
C310 0.11(2) 0.115(18) 0.115(19) -0.006(15) -0.005(15) -0.047(16)
C312 0.080(13) 0.080(12) 0.080(13) -0.004(10) -0.004(10) -0.033(11)
C313 0.087(14) 0.087(13) 0.087(14) -0.004(11) -0.004(11) -0.035(11)
C314 0.112(19) 0.112(17) 0.112(18) -0.006(14) -0.005(15) -0.046(15)
N2 0.100(17) 0.100(14) 0.100(15) -0.005(11) -0.004(11) -0.041(12)
C400 0.10(2) 0.100(18) 0.100(19) -0.005(13) -0.004(14) -0.041(15)
C401 0.10(2) 0.100(17) 0.100(18) -0.005(13) -0.004(13) -0.041(14)
C402 0.10(2) 0.100(17) 0.100(18) -0.005(13) -0.004(13) -0.041(14)
C403 0.10(2) 0.100(18) 0.100(19) -0.005(13) -0.004(13) -0.041(15)
C404 0.100(19) 0.100(17) 0.100(18) -0.005(13) -0.004(14) -0.041(14)
C405 0.10(2) 0.100(18) 0.100(19) -0.005(13) -0.004(14) -0.041(14)
C406 0.10(2) 0.100(18) 0.100(19) -0.005(13) -0.004(14) -0.041(14)
C407 0.10(2) 0.100(18) 0.100(19) -0.005(13) -0.004(14) -0.041(14)
C408 0.10(2) 0.100(19) 0.100(19) -0.005(13) -0.004(14) -0.041(14)
C409 0.10(2) 0.100(18) 0.100(19) -0.005(13) -0.004(14) -0.041(14)
C410 0.10(2) 0.100(18) 0.100(19) -0.005(13) -0.004(14) -0.041(15)
C411 0.10(2) 0.100(18) 0.100(19) -0.005(13) -0.004(14) -0.041(15)
C412 0.100(19) 0.100(18) 0.100(19) -0.005(13) -0.004(13) -0.041(14)
C413 0.100(19) 0.100(17) 0.100(19) -0.005(13) -0.004(13) -0.041(14)

loop_
_atom_type_symbol
_atom_type_description
_atom_type_scat_dispersion_real
_atom_type_scat_dispersion_imag
_atom_type_scat_source
C C 0.0181 0.0091 'International Tables Vol C Tables 4.2.6.8 and 6.1.1.4'
H H 0.0000 0.0000 'International Tables Vol C Tables 4.2.6.8 and 6.1.1.4'
N N 0.0311 0.0180 'International Tables Vol C Tables 4.2.6.8 and 6.1.1.4'
O O 0.0492 0.0322 'International Tables Vol C Tables 4.2.6.8 and 6.1.1.4'
As As -0.9300 1.0051 'International Tables Vol C Tables 4.2.6.8 and 6.1.1.4'
W W -5.4734 5.5774 'International Tables Vol C Tables 4.2.6.8 and 6.1.1.4'

loop_
_geom_angle_atom_site_label_1
_geom_angle_atom_site_label_2
_geom_angle_atom_site_label_3
_geom_angle
O1 W1 O2 102.6(5)
O1 W1 O4 102.7(5)
O2 W1 O4 93.1(5)
O1 W1 O26 94.9(5)
O2 W1 O26 103.0(4)
O4 W1 O26 153.0(4)
O1 W1 O3 92.9(4)
O2 W1 O3 162.9(5)
O4 W1 O3 76.4(4)
O26 W1 O3 82.5(4)
O1 W1 O27 165.4(5)
O2 W1 O27 90.0(5)
O4 W1 O27 83.5(4)
O26 W1 O27 75.0(4)
O3 W1 O27 75.6(4)
O9 W2 O8 103.6(5)
O9 W2 O10 105.0(4)
O8 W2 O10 93.9(4)
O9 W2 O6 90.4(4)
O8 W2 O6 102.7(4)
O10 W2 O6 154.1(4)
O9 W2 O5 161.0(4)
O8 W2 O5 91.7(4)
O10 W2 O5 84.7(4)
O6 W2 O5 75.1(4)
O9 W2 O11 89.3(4)
O8 W2 O11 165.1(4)
O10 W2 O11 75.5(4)
O6 W2 O11 84.2(4)
O5 W2 O11 77.2(4)
O15 W3 O16 105.4(5)
O15 W3 O12 93.7(5)
O16 W3 O12 102.8(5)
O15 W3 O18 101.4(5)
O16 W3 O18 94.3(5)
O12 W3 O18 153.3(4)
O15 W3 O13 162.0(5)
O16 W3 O13 91.3(5)
O12 W3 O13 75.6(4)
O18 W3 O13 83.8(4)
O15 W3 O17 89.1(5)
O16 W3 O17 163.6(5)
O12 W3 O17 83.5(4)
O18 W3 O17 75.0(4)
O13 W3 O17 75.5(5)
O23 W4 O22 103.5(5)
O23 W4 O19 102.8(5)
O22 W4 O19 91.6(4)
O23 W4 O24 92.7(5)
O22 W4 O24 104.5(4)
O19 W4 O24 154.4(4)
O23 W4 O25 162.3(5)
O22 W4 O25 92.3(4)
O19 W4 O25 84.3(4)
O24 W4 O25 75.5(4)
O23 W4 O20 88.8(5)
O22 W4 O20 164.0(5)
O19 W4 O20 75.4(4)
O24 W4 O20 84.8(4)
O25 W4 O20 77.2(4)
C3 O3 W1 113.4(9)
C4 O4 W1 119.0(10)
C11 O5 W2 113.8(9)
C10 O6 W2 120.8(9)
C1 O7 C13 118.6(12)
C23 O10 W2 120.8(8)
C22 O11 W2 114.8(8)
C29 O12 W3 119.2(8)
C30 O13 W3 115.5(10)
C32 O14 C20 122.5(11)
C41 O17 W3 113.3(9)
C42 O18 W3 119.5(9)
C48 O19 W4 122.1(9)
C49 O20 W4 112.6(9)
C39 O21 C51 123.3(12)
C61 O24 W4 118.7(9)
C60 O25 W4 114.2(9)
C67 O26 W1 121.3(9)
C68 O27 W1 114.0(9)
C58 O28 C70 121.2(12)
O7 C1 C6 123.0(13)
O7 C1 C2 113.6(14)
C6 C1 C2 123.2(13)
C3 C2 C1 114.8(15)
O3 C3 C2 122.2(15)
O3 C3 C4 116.6(12)
C2 C3 C4 121.2(14)
O4 C4 C5 121.9(14)
O4 C4 C3 114.5(13)
C5 C4 C3 123.6(13)
C4 C5 C6 116.8(15)
C1 C6 C7 118.3(12)
C1 C6 C5 120.2(14)
C7 C6 C5 121.4(14)
C6 C7 C8 118.9(14)
C6 C7 C14 121.4(12)
C8 C7 C14 119.7(13)
C13 C8 C9 118.2(13)
C13 C8 C7 119.5(14)
C9 C8 C7 122.3(14)
C10 C9 C8 118.9(14)
O6 C10 C9 124.1(14)
O6 C10 C11 113.1(11)
C9 C10 C11 122.8(14)
O5 C11 C10 117.1(13)
O5 C11 C12 124.4(14)
C10 C11 C12 118.4(12)
C13 C12 C11 116.8(15)
C12 C13 O7 114.2(14)
C12 C13 C8 124.6(15)
O7 C13 C8 121.2(12)
C15 C14 C19 120.4(14)
C15 C14 C7 121.6(13)
C19 C14 C7 118.0(13)
C14 C15 C16 120.2(14)
C17 C16 C15 121.8(16)
C16 C17 C18 115.7(17)
C19 C18 C17 122.2(15)
C18 C19 C14 119.7(14)
O14 C20 C21 116.8(12)
O14 C20 C25 120.1(13)
C21 C20 C25 123.1(14)
C22 C21 C20 118.9(13)
O11 C22 C21 125.4(12)
O11 C22 C23 114.6(12)
C21 C22 C23 120.0(13)
O10 C23 C24 124.9(13)
O10 C23 C22 114.2(12)
C24 C23 C22 120.9(14)
C23 C24 C25 119.7(14)
C26 C25 C24 124.0(13)
C26 C25 C20 118.5(13)
C24 C25 C20 117.4(14)
C25 C26 C27 119.1(12)
C25 C26 C33 119.0(12)
C27 C26 C33 121.9(13)
C32 C27 C28 118.0(13)
C32 C27 C26 119.2(14)
C28 C27 C26 122.4(12)
C29 C28 C27 119.3(13)
O12 C29 C28 123.6(13)
O12 C29 C30 115.1(13)
C28 C29 C30 121.0(14)
O13 C30 C31 127.4(14)
O13 C30 C29 114.1(15)
C31 C30 C29 118.5(14)
C32 C31 C30 119.4(14)
O14 C32 C31 116.2(13)
O14 C32 C27 120.4(14)
C31 C32 C27 123.4(15)
C34 C33 C38 120.7(13)
C34 C33 C26 119.5(13)
C38 C33 C26 119.8(13)
C33 C34 C35 120.0(15)
C36 C35 C34 119.0(15)
C37 C36 C35 120.7(15)
C36 C37 C38 119.4(15)
C33 C38 C37 120.1(15)
O21 C39 C40 118.5(15)
O21 C39 C44 119.2(12)
C40 C39 C44 122.3(15)
C39 C40 C41 119.6(15)
O17 C41 C40 123.6(13)
O17 C41 C42 116.3(13)
C40 C41 C42 120.0(13)
O18 C42 C43 123.9(15)
O18 C42 C41 115.7(12)
C43 C42 C41 120.4(14)
C42 C43 C44 120.8(14)
C45 C44 C43 123.5(14)
C45 C44 C39 119.7(14)
C43 C44 C39 116.9(13)
C44 C45 C46 119.6(14)
C44 C45 C52 121.4(13)
C46 C45 C52 119.0(12)
C45 C46 C51 118.2(13)
C45 C46 C47 123.8(14)
C51 C46 C47 118.0(15)
C48 C47 C46 120.0(16)
O19 C48 C47 126.3(14)
O19 C48 C49 113.0(12)
C47 C48 C49 120.7(14)
O20 C49 C50 123.9(15)
O20 C49 C48 116.8(13)
C50 C49 C48 119.3(14)
C51 C50 C49 118.0(16)
O21 C51 C50 116.0(14)
O21 C51 C46 120.1(14)
C50 C51 C46 123.9(15)
C53 C52 C57 119.5(16)
C53 C52 C45 119.8(16)
C57 C52 C45 120.6(16)
C52 C53 C54 120.7(18)
C55 C54 C53 120(2)
C54 C55 C56 120.4(17)
C57 C56 C55 118.3(19)
C52 C57 C56 121(2)
O28 C58 C59 115.3(14)
O28 C58 C63 121.3(12)
C59 C58 C63 123.3(14)
C60 C59 C58 116.6(15)
O25 C60 C59 124.3(14)
O25 C60 C61 115.1(13)
C59 C60 C61 120.4(13)
O24 C61 C62 121.8(15)
O24 C61 C60 115.1(12)
C62 C61 C60 123.1(15)
C61 C62 C63 116.3(15)
C58 C63 C62 119.9(13)
C58 C63 C64 118.2(13)
C62 C63 C64 121.8(14)
C65 C64 C63 118.4(13)
C65 C64 C71 120.5(12)
C63 C64 C71 121.1(13)
C64 C65 C70 120.3(13)
C64 C65 C66 121.3(14)
C70 C65 C66 118.4(14)
C67 C66 C65 116.9(15)
O26 C67 C66 123.1(14)
O26 C67 C68 113.7(13)
C66 C67 C68 123.2(13)
O27 C68 C69 125.9(15)
O27 C68 C67 115.9(12)
C69 C68 C67 118.0(14)
C70 C69 C68 118.8(14)
O28 C70 C69 114.9(13)
O28 C70 C65 120.4(13)
C69 C70 C65 124.6(13)
C72 C71 C76 120.4(14)
C72 C71 C64 119.6(13)
C76 C71 C64 119.9(13)
C71 C72 C73 120.0(15)
C72 C73 C74 120.8(14)
C73 C74 C75 118.0(15)
C76 C75 C74 120.5(16)
C75 C76 C71 120.2(15)
C106 As1 C112 108.2(8)
C106 As1 C118 112.9(7)
C112 As1 C118 112.1(8)
C106 As1 C100 108.8(8)
C112 As1 C100 108.0(8)
C118 As1 C100 106.7(7)
C101 C100 C105 123.9(17)
C101 C100 As1 117.1(13)
C105 C100 As1 118.9(14)
C100 C101 C102 118.9(17)
C103 C102 C101 116.6(19)
C104 C103 C102 124.3(19)
C103 C104 C105 121.4(18)
C100 C105 C104 114.8(17)
C111 C106 C107 120.6(17)
C111 C106 As1 122.4(14)
C107 C106 As1 117.0(13)
C106 C107 C108 116.4(16)
C109 C108 C107 120.7(17)
C108 C109 C110 124.0(18)
C109 C110 C111 115.6(18)
C106 C111 C110 122.7(18)
C117 C112 C113 123(2)
C117 C112 As1 118.7(18)
C113 C112 As1 118.1(17)
C112 C113 C114 117(2)
C115 C114 C113 117(3)
C116 C115 C114 122(3)
C115 C116 C117 120(3)
C112 C117 C116 121(2)
C119 C118 C123 120.0
C119 C118 As1 121.2(10)
C123 C118 As1 118.5(10)
C120 C119 C118 120.0
C119 C120 C121 120.0
C120 C121 C122 120.0
C123 C122 C121 120.0
C122 C123 C118 120.0
C206 As2 C212 107.2(9)
C206 As2 C218 108.8(9)
C212 As2 C218 112.8(9)
C206 As2 C200 111.9(9)
C212 As2 C200 111.2(9)
C218 As2 C200 105.0(9)
C201 C200 C205 127(2)
C201 C200 As2 117.5(17)
C205 C200 As2 115.7(17)
C200 C201 C202 122(2)
C201 C202 C203 115(2)
C204 C203 C202 118(3)
C203 C204 C205 123(2)
C200 C205 C204 115(2)
C207 C206 C211 120.0
C207 C206 As2 121.4(13)
C211 C206 As2 118.6(13)
C208 C207 C206 120.0
C209 C208 C207 120.0
C208 C209 C210 120.0
C211 C210 C209 120.0
C210 C211 C206 120.0
C213 C212 C217 120.2(19)
C213 C212 As2 122.1(17)
C217 C212 As2 117.7(15)
C214 C213 C212 121(2)
C213 C214 C215 121(2)
C214 C215 C216 121(2)
C215 C216 C217 118(2)
C212 C217 C216 118.3(19)
C219 C218 C223 125(2)
C219 C218 As2 118.2(19)
C223 C218 As2 117.2(18)
C218 C219 C220 113(2)
C221 C220 C219 120(3)
C220 C221 C222 125(3)
C221 C222 C223 119(3)
C222 C223 C218 119(2)
C304 N1 C312 103.9(12)
C304 N1 C300 110.2(13)
C312 N1 C300 114.1(13)
C304 N1 C308 112.9(14)
C312 N1 C308 110.3(13)
C300 N1 C308 105.7(11)
C301 C300 N1 116.0(12)
C300 C301 C302 109.5(12)
C301 C302 C303 112.0(13)
N1 C304 C305 114.7(16)
C304 C305 C306 108.4(19)
C307 C306 C305 109(2)
N1 C308 C309 114.4(14)
C308 C309 C310 109.7(17)
N1 C312 C313 115.6(14)
C312 C313 C314 114.7(17)
C400 N2 C404 121.6(16)
C400 N2 C408 112.1(13)
C404 N2 C408 108.3(15)
C400 N2 C412 104.4(16)
C404 N2 C412 104.8(13)
C408 N2 C412 103.9(14)
N2 C400 C401 109.0(13)
C402 C401 C400 110.1(9)
C403 C402 C401 110.8(9)
N2 C404 C405 107.0(14)
C404 C405 C406 111.3(9)
C407 C406 C405 111.3(9)
N2 C408 C409 109.6(10)
C410 C409 C408 110.8(9)
C411 C410 C409 112.1(9)
C413 C412 N2 115.6(17)

loop_
_geom_bond_atom_site_label_1
_geom_bond_atom_site_label_2
_geom_bond_distance
O1S C1S 1.42(2)
O2S C2S 1.40(3)
O3S C3S 1.48(3)
O4S C4S 1.29(4)
W1 O1 1.686(12)
W1 O2 1.725(12)
W1 O4 1.996(10)
W1 O26 2.008(10)
W1 O3 2.176(9)
W1 O27 2.206(10)
W2 O9 1.692(13)
W2 O8 1.696(11)
W2 O10 1.987(9)
W2 O6 1.987(8)
W2 O5 2.167(10)
W2 O11 2.175(9)
W3 O15 1.676(14)
W3 O16 1.730(12)
W3 O12 2.000(9)
W3 O18 2.014(10)
W3 O13 2.177(12)
W3 O17 2.229(10)
W4 O23 1.615(15)
W4 O22 1.719(11)
W4 O19 1.997(10)
W4 O24 2.015(9)
W4 O25 2.193(11)
W4 O20 2.231(9)
O3 C3 1.310(17)
O4 C4 1.357(15)
O5 C11 1.282(16)
O6 C10 1.324(16)
O7 C1 1.362(16)
O7 C13 1.391(17)
O10 C23 1.326(17)
O11 C22 1.306(16)
O12 C29 1.323(17)
O13 C30 1.270(18)
O14 C32 1.350(18)
O14 C20 1.371(17)
O17 C41 1.274(16)
O18 C42 1.320(18)
O19 C48 1.309(18)
O20 C49 1.286(17)
O21 C39 1.333(19)
O21 C51 1.357(18)
O24 C61 1.344(17)
O25 C60 1.295(17)
O26 C67 1.322(16)
O27 C68 1.299(17)
O28 C58 1.346(17)
O28 C70 1.353(16)
C1 C6 1.40(2)
C1 C2 1.44(2)
C2 C3 1.418(19)
C3 C4 1.43(2)
C4 C5 1.36(2)
C5 C6 1.452(18)
C6 C7 1.42(2)
C7 C8 1.421(19)
C7 C14 1.46(2)
C8 C13 1.40(2)
C8 C9 1.41(2)
C9 C10 1.355(18)
C10 C11 1.43(2)
C11 C12 1.43(2)
C12 C13 1.370(19)
C14 C15 1.370(19)
C14 C19 1.405(19)
C15 C16 1.41(2)
C16 C17 1.41(2)
C17 C18 1.44(2)
C18 C19 1.38(2)
C20 C21 1.37(2)
C20 C25 1.433(19)
C21 C22 1.37(2)
C22 C23 1.464(19)
C23 C24 1.35(2)
C24 C25 1.43(2)
C25 C26 1.42(2)
C26 C27 1.432(19)
C26 C33 1.481(18)
C27 C32 1.419(18)
C27 C28 1.43(2)
C28 C29 1.358(19)
C29 C30 1.48(2)
C30 C31 1.39(2)
C31 C32 1.36(2)
C33 C34 1.37(2)
C33 C38 1.403(19)
C34 C35 1.43(2)
C35 C36 1.40(2)
C36 C37 1.40(2)
C37 C38 1.41(2)
C39 C40 1.36(2)
C39 C44 1.45(2)
C40 C41 1.39(2)
C41 C42 1.45(2)
C42 C43 1.35(2)
C43 C44 1.44(2)
C44 C45 1.39(2)
C45 C46 1.42(2)
C45 C52 1.47(2)
C46 C51 1.44(2)
C46 C47 1.44(2)
C47 C48 1.36(2)
C48 C49 1.50(2)
C49 C50 1.42(2)
C50 C51 1.38(2)
C52 C53 1.35(2)
C52 C57 1.39(2)
C53 C54 1.46(2)
C54 C55 1.33(3)
C55 C56 1.43(3)
C56 C57 1.42(2)
C58 C59 1.405(19)
C58 C63 1.43(2)
C59 C60 1.38(2)
C60 C61 1.46(2)
C61 C62 1.382(19)
C62 C63 1.43(2)
C63 C64 1.438(19)
C64 C65 1.39(2)
C64 C71 1.48(2)
C65 C70 1.42(2)
C65 C66 1.46(2)
C66 C67 1.39(2)
C67 C68 1.47(2)
C68 C69 1.41(2)
C69 C70 1.37(2)
C71 C72 1.370(19)
C71 C76 1.39(2)
C72 C73 1.40(2)
C73 C74 1.40(2)
C74 C75 1.42(2)
C75 C76 1.38(2)
As1 C106 1.881(17)
As1 C112 1.90(2)
As1 C118 1.912(13)
As1 C100 1.917(17)
C100 C101 1.41(2)
C100 C105 1.42(2)
C101 C102 1.45(2)
C102 C103 1.38(2)
C103 C104 1.38(2)
C104 C105 1.44(2)
C106 C111 1.38(2)
C106 C107 1.43(2)
C107 C108 1.45(2)
C108 C109 1.35(2)
C109 C110 1.40(2)
C110 C111 1.43(2)
C112 C117 1.36(3)
C112 C113 1.37(3)
C113 C114 1.48(3)
C114 C115 1.41(3)
C115 C116 1.35(3)
C116 C117 1.39(3)
C118 C119 1.3900
C118 C123 1.3900
C119 C120 1.3900
C120 C121 1.3900
C121 C122 1.3900
C122 C123 1.3900
As2 C206 1.842(15)
As2 C212 1.89(2)
As2 C218 1.91(2)
As2 C200 1.95(2)
C200 C201 1.34(3)
C200 C205 1.35(3)
C201 C202 1.45(3)
C202 C203 1.48(3)
C203 C204 1.43(3)
C204 C205 1.45(3)
C206 C207 1.3900
C206 C211 1.3900
C207 C208 1.3900
C208 C209 1.3900
C209 C210 1.3900
C210 C211 1.3900
C212 C213 1.42(3)
C212 C217 1.43(3)
C213 C214 1.38(3)
C214 C215 1.40(3)
C215 C216 1.41(3)
C216 C217 1.46(3)
C218 C219 1.39(3)
C218 C223 1.44(3)
C219 C220 1.52(4)
C220 C221 1.34(3)
C221 C222 1.37(3)
C222 C223 1.38(3)
N1 C304 1.49(2)
N1 C312 1.51(2)
N1 C300 1.530(19)
N1 C308 1.53(2)
C300 C301 1.49(2)
C301 C302 1.50(2)
C302 C303 1.51(2)
C304 C305 1.52(3)
C305 C306 1.59(3)
C306 C307 1.44(3)
C308 C309 1.54(3)
C309 C310 1.56(3)
C312 C313 1.56(3)
C313 C314 1.563(10)
N2 C400 1.511(15)
N2 C404 1.524(16)
N2 C408 1.546(15)
N2 C412 1.556(16)
C400 C401 1.553(10)
C401 C402 1.549(10)
C402 C403 1.549(10)
C404 C405 1.538(10)
C405 C406 1.541(9)
C406 C407 1.536(10)
C408 C409 1.552(10)
C409 C410 1.534(10)
C410 C411 1.533(10)
C412 C413 1.436(10)
